data_4345206
loop_
_publ_author_name
'Xiao, Bin'
'Kegler, Philip'
'Bosbach, Dirk'
'Alekseev, Evgeny V.'

_publ_section_title
;
 Thorium Chemistry in Oxo-Tellurium System under Extreme Conditions.
;
_journal_issue 5
_journal_name_full 'Inorganic chemistry'
_journal_page_first 2926
_journal_page_last 2935
_journal_paper_doi 10.1021/acs.inorgchem.6b03030
_journal_volume 56
_journal_year 2017
_chemical_formula_sum 'O11 Te3 Th2'
_chemical_formula_weight 1022.88
_space_group_IT_number 14
_symmetry_cell_setting monoclinic
_symmetry_space_group_name_Hall '-P 2ybc'
_symmetry_space_group_name_H-M 'P 1 21/c 1'
_atom_sites_solution_primary direct
_atom_sites_solution_secondary difmap
_audit_creation_method SHELXL-2014/7
_cell_angle_alpha 90.00
_cell_angle_beta 130.678(3)
_cell_angle_gamma 90.00
_cell_formula_units_Z 4
_cell_length_a 12.4379(6)
_cell_length_b 5.2898(2)
_cell_length_c 17.3601(9)
_cell_measurement_reflns_used 1826
_cell_measurement_temperature 293(2)
_cell_measurement_theta_max 30.4705
_cell_measurement_theta_min 3.2811
_cell_volume 866.22(8)
_computing_cell_refinement
;
 ?
;
_computing_data_collection
;
 ?
;
_computing_data_reduction
;
 ?
;
_computing_structure_refinement 'SHELXL-97 (Sheldrick, 1997)'
_computing_structure_solution 'SHELXS-97 (Sheldrick, 1990)'
_diffrn_ambient_temperature 293(2)
_diffrn_detector_area_resol_mean 15.9834
_diffrn_measured_fraction_theta_full 0.997
_diffrn_measured_fraction_theta_max 0.997
_diffrn_measurement_device_type 'SuperNova, Dual, Cu at zero, Eos'
_diffrn_measurement_method '\w scans'
_diffrn_radiation_monochromator graphite
_diffrn_radiation_source 'fine-focus sealed tube'
_diffrn_radiation_type MoK\a
_diffrn_radiation_wavelength 0.71073
_diffrn_reflns_av_R_equivalents 0.0423
_diffrn_reflns_av_sigmaI/netI 0.0536
_diffrn_reflns_limit_h_max 16
_diffrn_reflns_limit_h_min -8
_diffrn_reflns_limit_k_max 7
_diffrn_reflns_limit_k_min -4
_diffrn_reflns_limit_l_max 18
_diffrn_reflns_limit_l_min -23
_diffrn_reflns_number 3894
_diffrn_reflns_theta_full 28.28
_diffrn_reflns_theta_max 28.28
_diffrn_reflns_theta_min 3.29
_exptl_absorpt_coefficient_mu 44.256
_exptl_absorpt_correction_T_max 1.00000
_exptl_absorpt_correction_T_min 0.72412
_exptl_absorpt_correction_type multi-scan
_exptl_absorpt_process_details
;
 ?
;
_exptl_crystal_colour
;
 ?
;
_exptl_crystal_density_diffrn 7.843
_exptl_crystal_density_method 'not measured'
_exptl_crystal_description
;
 ?
;
_exptl_crystal_F_000 1696
_exptl_crystal_size_max 0.08
_exptl_crystal_size_mid 0.07
_exptl_crystal_size_min 0.06
_refine_diff_density_max 4.051
_refine_diff_density_min -4.489
_refine_diff_density_rms 0.947
_refine_ls_extinction_coef 0.0045(3)
_refine_ls_extinction_expression Fc^*^=kFc[1+0.001xFc^2^\l^3^/sin(2\q)]^-1/4^
_refine_ls_extinction_method SHELXL
_refine_ls_goodness_of_fit_ref 1.153
_refine_ls_matrix_type full
_refine_ls_number_parameters 146
_refine_ls_number_reflns 2130
_refine_ls_number_restraints 66
_refine_ls_restrained_S_all 1.136
_refine_ls_R_factor_all 0.0465
_refine_ls_R_factor_gt 0.0323
_refine_ls_shift/su_max 0.001
_refine_ls_shift/su_mean 0.000
_refine_ls_structure_factor_coef Fsqd
_refine_ls_weighting_details 'calc w=1/[\s^2^(Fo^2^)+(0.0809P)^2^+0.0000P] where P=(Fo^2^+2Fc^2^)/3'
_refine_ls_weighting_scheme calc
_refine_ls_wR_factor_gt 0.0852
_refine_ls_wR_factor_ref 0.1437
_reflns_number_gt 1809
_reflns_number_total 2130
_reflns_threshold_expression >2sigma(I)
_cod_data_source_file ic6b03030_si_004.cif
_cod_data_source_block Th2Te3O11
_cod_depositor_comments 'Adding full bibliography for 4345205--4345207.cif.'
_cod_original_cell_volume 866.22(7)
_cod_original_sg_symbol_H-M 'P 21/c'
_cod_database_code 4345206
_shelx_shelxl_version_number 2014/7

loop_
_symmetry_equiv_pos_as_xyz
'x, y, z'
'-x, y+1/2, -z+1/2'
'-x, -y, -z'
'x, -y-1/2, z-1/2'

loop_
_atom_site_label
_atom_site_type_symbol
_atom_site_fract_x
_atom_site_fract_y
_atom_site_fract_z
_atom_site_U_iso_or_equiv
_atom_site_adp_type
_atom_site_occupancy
_atom_site_symmetry_multiplicity
_atom_site_calc_flag
_atom_site_refinement_flags
Th1 Th -0.84506(5) -0.78977(10) -0.89664(4) 0.0074(2) Uani 1 1 d .
Th2 Th -0.64963(5) -0.77410(10) -0.60123(4) 0.0071(2) Uani 1 1 d .
Te1 Te 0.03372(10) -1.1423(2) -0.31261(7) 0.0089(3) Uani 1 1 d .
Te2 Te -0.55633(10) -0.29732(19) -0.69313(7) 0.0081(2) Uani 1 1 d .
Te3 Te -0.25256(8) -0.74329(13) -0.50368(5) 0.0062(3) Uani 1 1 d .
O1 O -0.2585(10) -0.9990(18) -0.5799(7) 0.0087(19) Uani 1 1 d U
O2 O 0.0327(11) -1.127(2) -0.4206(8) 0.014(2) Uani 1 1 d U
O3 O -0.1501(10) -0.9981(19) -0.3845(7) 0.0089(19) Uani 1 1 d U
O4 O -0.6407(10) -0.6170(18) -0.7338(7) 0.014(2) Uani 1 1 d U
O5 O -0.4143(10) -0.8985(18) -0.5305(7) 0.0091(19) Uani 1 1 d U
O6 O -0.0820(10) -0.6014(18) -0.4690(7) 0.0099(19) Uani 1 1 d U
O7 O -0.3465(10) -0.5151(19) -0.6145(7) 0.0083(19) Uani 1 1 d U
O8 O -0.2296(10) -0.5179(19) -0.4105(7) 0.012(2) Uani 1 1 d U
O9 O 0.1152(10) -0.8224(19) -0.2704(7) 0.012(2) Uani 1 1 d U
O10 O -0.7253(10) -0.0991(19) -0.7407(6) 0.0088(19) Uani 1 1 d U
O11 O -0.5195(10) -0.3691(19) -0.5701(7) 0.012(2) Uani 1 1 d U

loop_
_atom_site_aniso_label
_atom_site_aniso_U_11
_atom_site_aniso_U_22
_atom_site_aniso_U_33
_atom_site_aniso_U_23
_atom_site_aniso_U_13
_atom_site_aniso_U_12
Th1 0.0081(3) 0.0067(3) 0.0065(3) -0.00063(18) 0.0044(3) -0.00055(19)
Th2 0.0078(3) 0.0064(3) 0.0063(3) 0.00005(18) 0.0042(3) 0.00007(19)
Te1 0.0105(5) 0.0084(5) 0.0083(4) 0.0017(3) 0.0063(4) 0.0000(4)
Te2 0.0083(5) 0.0083(5) 0.0074(5) 0.0013(3) 0.0049(4) 0.0003(3)
Te3 0.0058(5) 0.0053(5) 0.0065(5) -0.0001(4) 0.0035(5) -0.0005(4)
O1 0.008(2) 0.009(2) 0.009(2) -0.0008(10) 0.0050(14) 0.0002(10)
O2 0.014(2) 0.014(2) 0.014(2) 0.0001(10) 0.0091(16) -0.0001(10)
O3 0.009(2) 0.009(2) 0.009(2) -0.0001(10) 0.0057(15) 0.0001(10)
O4 0.015(2) 0.014(2) 0.014(2) -0.0001(10) 0.0092(16) -0.0002(10)
O5 0.009(2) 0.009(2) 0.009(2) 0.0002(10) 0.0057(15) -0.0005(10)
O6 0.009(2) 0.010(2) 0.010(2) 0.0000(10) 0.0060(15) 0.0002(10)
O7 0.008(2) 0.008(2) 0.008(2) 0.0003(10) 0.0046(14) -0.0003(10)
O8 0.012(2) 0.012(2) 0.012(2) -0.0003(10) 0.0078(15) 0.0001(10)
O9 0.013(2) 0.013(2) 0.013(2) 0.0003(10) 0.0086(15) -0.0001(10)
O10 0.008(2) 0.009(2) 0.009(2) 0.0001(9) 0.0053(15) 0.0001(10)
O11 0.013(2) 0.012(2) 0.012(2) -0.0001(10) 0.0081(15) 0.0001(10)

loop_
_atom_type_symbol
_atom_type_description
_atom_type_scat_dispersion_real
_atom_type_scat_dispersion_imag
_atom_type_scat_source
O O 0.0106 0.0060 'International Tables Vol C Tables 4.2.6.8 and 6.1.1.4'
Te Te -0.5308 1.6751 'International Tables Vol C Tables 4.2.6.8 and 6.1.1.4'
Th Th -7.2400 8.8979 'International Tables Vol C Tables 4.2.6.8 and 6.1.1.4'

loop_
_geom_angle_atom_site_label_1
_geom_angle_atom_site_label_2
_geom_angle_atom_site_label_3
_geom_angle
_geom_angle_site_symmetry_1
_geom_angle_site_symmetry_3
O1 Th1 O6 137.3(3) 2_453 4_445
O1 Th1 O4 70.1(3) 2_453 .
O6 Th1 O4 134.0(3) 4_445 .
O1 Th1 O6 100.9(3) 2_453 2_443
O6 Th1 O6 77.1(3) 4_445 2_443
O4 Th1 O6 143.4(3) . 2_443
O1 Th1 O2 74.0(3) 2_453 4_445
O6 Th1 O2 74.0(3) 4_445 4_445
O4 Th1 O2 85.7(3) . 4_445
O6 Th1 O2 127.1(3) 2_443 4_445
O1 Th1 O7 73.3(3) 2_453 2_443
O6 Th1 O7 133.9(3) 4_445 2_443
O4 Th1 O7 82.6(3) . 2_443
O6 Th1 O7 61.0(3) 2_443 2_443
O2 Th1 O7 147.3(3) 4_445 2_443
O1 Th1 O2 73.1(3) 2_453 2_453
O6 Th1 O2 67.5(3) 4_445 2_453
O4 Th1 O2 136.8(3) . 2_453
O6 Th1 O2 65.4(3) 2_443 2_453
O2 Th1 O2 62.9(4) 4_445 2_453
O7 Th1 O2 107.6(3) 2_443 2_453
O1 Th1 O9 116.7(3) 2_453 4_445
O6 Th1 O9 69.8(3) 4_445 4_445
O4 Th1 O9 64.2(3) . 4_445
O6 Th1 O9 141.5(3) 2_443 4_445
O2 Th1 O9 61.5(3) 4_445 4_445
O7 Th1 O9 136.0(3) 2_443 4_445
O2 Th1 O9 116.3(3) 2_453 4_445
O1 Th1 O10 127.9(3) 2_453 1_545
O6 Th1 O10 93.9(3) 4_445 1_545
O4 Th1 O10 65.0(3) . 1_545
O6 Th1 O10 99.6(3) 2_443 1_545
O2 Th1 O10 125.5(3) 4_445 1_545
O7 Th1 O10 76.0(3) 2_443 1_545
O2 Th1 O10 157.7(3) 2_453 1_545
O9 Th1 O10 64.4(3) 4_445 1_545
O1 Th1 Te1 94.7(2) 2_453 4_445
O6 Th1 Te1 70.3(2) 4_445 4_445
O4 Th1 Te1 71.4(2) . 4_445
O6 Th1 Te1 145.1(2) 2_443 4_445
O2 Th1 Te1 30.7(2) 4_445 4_445
O7 Th1 Te1 153.8(2) 2_443 4_445
O2 Th1 Te1 90.2(2) 2_453 4_445
O9 Th1 Te1 30.8(2) 4_445 4_445
O10 Th1 Te1 94.86(19) 1_545 4_445
O1 Th1 Te3 87.5(2) 2_453 2_443
O6 Th1 Te3 105.8(2) 4_445 2_443
O4 Th1 Te3 112.6(2) . 2_443
O6 Th1 Te3 30.8(2) 2_443 2_443
O2 Th1 Te3 148.0(2) 4_445 2_443
O7 Th1 Te3 30.2(2) 2_443 2_443
O2 Th1 Te3 87.1(2) 2_453 2_443
O9 Th1 Te3 149.6(2) 4_445 2_443
O10 Th1 Te3 86.5(2) 1_545 2_443
Te1 Th1 Te3 175.92(3) 4_445 2_443
O1 Th1 Th1 125.7(2) 2_453 3_333
O6 Th1 Th1 39.4(2) 4_445 3_333
O4 Th1 Th1 163.5(2) . 3_333
O6 Th1 Th1 37.7(2) 2_443 3_333
O2 Th1 Th1 102.7(2) 4_445 3_333
O7 Th1 Th1 96.9(2) 2_443 3_333
O2 Th1 Th1 59.2(2) 2_453 3_333
O9 Th1 Th1 107.1(2) 4_445 3_333
O10 Th1 Th1 98.7(2) 1_545 3_333
Te1 Th1 Th1 108.84(3) 4_445 3_333
Te3 Th1 Th1 67.118(19) 2_443 3_333
O8 Th2 O11 76.6(3) 3_444 3_444
O8 Th2 O5 143.1(3) 3_444 .
O11 Th2 O5 70.2(3) 3_444 .
O8 Th2 O9 68.1(3) 3_444 4_445
O11 Th2 O9 143.7(3) 3_444 4_445
O5 Th2 O9 139.1(3) . 4_445
O8 Th2 O4 106.6(3) 3_444 .
O11 Th2 O4 120.5(3) 3_444 .
O5 Th2 O4 78.1(3) . .
O9 Th2 O4 64.7(3) 4_445 .
O8 Th2 O11 76.8(3) 3_444 .
O11 Th2 O11 62.7(4) 3_444 .
O5 Th2 O11 74.1(3) . .
O9 Th2 O11 100.0(3) 4_445 .
O4 Th2 O11 60.7(3) . .
O8 Th2 O5 102.8(3) 3_444 3_434
O11 Th2 O5 65.9(3) 3_444 3_434
O5 Th2 O5 78.1(3) . 3_434
O9 Th2 O5 129.4(3) 4_445 3_434
O4 Th2 O5 150.6(3) . 3_434
O11 Th2 O5 127.2(3) . 3_434
O8 Th2 O10 132.9(3) 3_444 1_545
O11 Th2 O10 149.6(3) 3_444 1_545
O5 Th2 O10 82.9(3) . 1_545
O9 Th2 O10 66.7(3) 4_445 1_545
O4 Th2 O10 64.6(3) . 1_545
O11 Th2 O10 123.7(3) . 1_545
O5 Th2 O10 95.6(3) 3_434 1_545
O8 Th2 O3 71.1(3) 3_444 3_434
O11 Th2 O3 105.9(3) 3_444 3_434
O5 Th2 O3 133.1(3) . 3_434
O9 Th2 O3 70.8(3) 4_445 3_434
O4 Th2 O3 132.0(3) . 3_434
O11 Th2 O3 147.8(3) . 3_434
O5 Th2 O3 59.7(3) 3_434 3_434
O10 Th2 O3 82.1(3) 1_545 3_434
O8 Th2 Te2 89.2(3) 3_444 .
O11 Th2 Te2 93.1(2) 3_444 .
O5 Th2 Te2 77.3(2) . .
O9 Th2 Te2 78.6(2) 4_445 .
O4 Th2 Te2 30.0(2) . .
O11 Th2 Te2 31.0(2) . .
O5 Th2 Te2 151.9(2) 3_434 .
O10 Th2 Te2 94.4(2) 1_545 .
O3 Th2 Te2 148.0(2) 3_434 .
O8 Th2 Th2 130.3(2) 3_444 3_434
O11 Th2 Th2 61.2(2) 3_444 3_434
O5 Th2 Th2 40.3(2) . 3_434
O9 Th2 Th2 153.3(2) 4_445 3_434
O4 Th2 Th2 116.5(2) . 3_434
O11 Th2 Th2 103.2(2) . 3_434
O5 Th2 Th2 37.8(2) 3_434 3_434
O10 Th2 Th2 89.3(2) 1_545 3_434
O3 Th2 Th2 95.4(2) 3_434 3_434
Te2 Th2 Th2 116.41(3) . 3_434
O8 Th2 Th1 104.3(2) 3_444 .
O11 Th2 Th1 155.7(2) 3_444 .
O5 Th2 Th1 99.7(2) . .
O9 Th2 Th1 39.5(2) 4_445 .
O4 Th2 Th1 35.5(2) . .
O11 Th2 Th1 93.5(2) . .
O5 Th2 Th1 135.3(2) 3_434 .
O10 Th2 Th1 40.7(2) 1_545 .
O3 Th2 Th1 97.1(2) 3_434 .
Te2 Th2 Th1 62.785(19) . .
Th2 Th2 Th1 125.12(2) 3_434 .
O9 Te1 O2 90.1(4) . .
O9 Te1 O3 90.4(4) . .
O2 Te1 O3 96.0(4) . .
O9 Te1 Th1 46.0(3) . 4_646
O2 Te1 Th1 44.2(3) . 4_646
O3 Te1 Th1 97.1(3) . 4_646
O4 Te2 O11 84.8(4) . .
O4 Te2 O10 98.0(4) . .
O11 Te2 O10 89.3(4) . .
O4 Te2 O7 85.0(4) . .
O11 Te2 O7 83.4(4) . .
O10 Te2 O7 171.8(3) . .
O4 Te2 Th2 42.4(3) . .
O11 Te2 Th2 42.9(3) . .
O10 Te2 Th2 89.7(3) . .
O7 Te2 Th2 87.4(2) . .
O1 Te3 O8 171.5(3) . .
O1 Te3 O7 91.6(4) . .
O8 Te3 O7 96.8(4) . .
O1 Te3 O5 88.1(4) . .
O8 Te3 O5 91.6(4) . .
O7 Te3 O5 99.8(4) . .
O1 Te3 O6 91.7(4) . .
O8 Te3 O6 88.0(4) . .
O7 Te3 O6 83.9(4) . .
O5 Te3 O6 176.3(3) . .
O1 Te3 O3 87.2(4) . .
O8 Te3 O3 84.4(4) . .
O7 Te3 O3 178.8(3) . .
O5 Te3 O3 80.2(4) . .
O6 Te3 O3 96.1(4) . .
O1 Te3 Th1 90.7(3) . 2_453
O8 Te3 Th1 94.7(3) . 2_453
O7 Te3 Th1 42.7(3) . 2_453
O5 Te3 Th1 142.5(3) . 2_453
O6 Te3 Th1 41.2(3) . 2_453
O3 Te3 Th1 137.2(3) . 2_453
Te3 O1 Th1 151.7(5) . 2_443
Te1 O2 Th1 105.1(4) . 4_646
Te1 O2 Th1 129.1(5) . 2_443
Th1 O2 Th1 117.1(4) 4_646 2_443
Te1 O3 Te3 127.5(5) . .
Te1 O3 Th2 122.4(4) . 3_434
Te3 O3 Th2 106.0(4) . 3_434
Te2 O4 Th1 133.1(5) . .
Te2 O4 Th2 107.5(4) . .
Th1 O4 Th2 107.6(4) . .
Te3 O5 Th2 137.3(5) . .
Te3 O5 Th2 114.0(4) . 3_434
Th2 O5 Th2 102.0(3) . 3_434
Te3 O6 Th1 142.2(5) . 4_646
Te3 O6 Th1 107.9(4) . 2_453
Th1 O6 Th1 102.9(3) 4_646 2_453
Te3 O7 Te2 128.8(5) . .
Te3 O7 Th1 107.0(4) . 2_453
Te2 O7 Th1 116.7(4) . 2_453
Te3 O8 Th2 141.0(5) . 3_444
Te1 O9 Th2 124.7(5) . 4_646
Te1 O9 Th1 103.2(4) . 4_646
Th2 O9 Th1 102.9(3) 4_646 4_646
Te2 O10 Th2 108.7(4) . 1_565
Te2 O10 Th1 119.4(4) . 1_565
Th2 O10 Th1 99.5(3) 1_565 1_565
Te2 O11 Th2 134.9(5) . 3_444
Te2 O11 Th2 106.1(4) . .
Th2 O11 Th2 117.3(4) 3_444 .

loop_
_geom_bond_atom_site_label_1
_geom_bond_atom_site_label_2
_geom_bond_distance
_geom_bond_site_symmetry_2
Th1 O1 2.207(10) 2_453
Th1 O6 2.401(10) 4_445
Th1 O4 2.433(10) .
Th1 O6 2.494(10) 2_443
Th1 O2 2.553(10) 4_445
Th1 O7 2.555(9) 2_443
Th1 O2 2.569(10) 2_453
Th1 O9 2.610(9) 4_445
Th1 O10 2.640(9) 1_545
Th1 Te1 3.5345(11) 4_445
Th1 Te3 3.6003(9) 2_443
Th1 Th1 3.8275(10) 3_333
Th2 O8 2.254(10) 3_444
Th2 O11 2.385(10) 3_444
Th2 O5 2.414(9) .
Th2 O9 2.498(10) 4_445
Th2 O4 2.517(9) .
Th2 O11 2.522(10) .
Th2 O5 2.548(9) 3_434
Th2 O10 2.594(9) 1_545
Th2 O3 2.630(10) 3_434
Th2 Te2 3.5590(11) .
Th2 Th2 3.8555(10) 3_434
Te1 O9 1.860(10) .
Te1 O2 1.869(10) .
Te1 O3 1.910(10) .
Te1 Th1 3.5346(11) 4_646
Te2 O4 1.869(10) .
Te2 O11 1.908(9) .
Te2 O10 1.984(9) .
Te2 O7 2.315(10) .
Te3 O1 1.860(9) .
Te3 O8 1.876(10) .
Te3 O7 1.896(9) .
Te3 O5 1.927(9) .
Te3 O6 1.940(10) .
Te3 O3 2.070(10) .
Te3 Th1 3.6002(9) 2_453
O1 Th1 2.207(9) 2_443
O2 Th1 2.553(10) 4_646
O2 Th1 2.569(10) 2_443
O3 Th2 2.630(9) 3_434
O5 Th2 2.548(9) 3_434
O6 Th1 2.401(10) 4_646
O6 Th1 2.494(9) 2_453
O7 Th1 2.555(9) 2_453
O8 Th2 2.254(10) 3_444
O9 Th2 2.498(10) 4_646
O9 Th1 2.610(9) 4_646
O10 Th2 2.594(9) 1_565
O10 Th1 2.640(9) 1_565
O11 Th2 2.385(10) 3_444

loop_
_geom_torsion_atom_site_label_1
_geom_torsion_atom_site_label_2
_geom_torsion_atom_site_label_3
_geom_torsion_atom_site_label_4
_geom_torsion
_geom_torsion_site_symmetry_1
_geom_torsion_site_symmetry_4
O1 Th1 Th2 O8 88.3(4) 2_453 3_444
O6 Th1 Th2 O8 -58.5(4) 4_445 3_444
O4 Th1 Th2 O8 98.7(5) . 3_444
O6 Th1 Th2 O8 -141.4(4) 2_443 3_444
O2 Th1 Th2 O8 15.1(4) 4_445 3_444
O7 Th1 Th2 O8 163.4(3) 2_443 3_444
O2 Th1 Th2 O8 3.7(5) 2_453 3_444
O9 Th1 Th2 O8 -24.3(4) 4_445 3_444
O10 Th1 Th2 O8 -141.4(4) 1_545 3_444
Te1 Th1 Th2 O8 1.9(3) 4_445 3_444
Te3 Th1 Th2 O8 -174.6(3) 2_443 3_444
Th1 Th1 Th2 O8 -90.6(3) 3_333 3_444
O1 Th1 Th2 O11 -0.6(6) 2_453 3_444
O6 Th1 Th2 O11 -147.4(6) 4_445 3_444
O4 Th1 Th2 O11 9.8(7) . 3_444
O6 Th1 Th2 O11 129.7(7) 2_443 3_444
O2 Th1 Th2 O11 -73.7(5) 4_445 3_444
O7 Th1 Th2 O11 74.5(6) 2_443 3_444
O2 Th1 Th2 O11 -85.1(9) 2_453 3_444
O9 Th1 Th2 O11 -113.2(7) 4_445 3_444
O10 Th1 Th2 O11 129.7(7) 1_545 3_444
Te1 Th1 Th2 O11 -87.0(6) 4_445 3_444
Te3 Th1 Th2 O11 96.6(6) 2_443 3_444
Th1 Th1 Th2 O11 -179.5(6) 3_333 3_444
O1 Th1 Th2 O5 -63.4(3) 2_453 .
O6 Th1 Th2 O5 149.8(4) 4_445 .
O4 Th1 Th2 O5 -53.0(4) . .
O6 Th1 Th2 O5 66.9(4) 2_443 .
O2 Th1 Th2 O5 -136.6(3) 4_445 .
O7 Th1 Th2 O5 11.7(3) 2_443 .
O2 Th1 Th2 O5 -148.0(5) 2_453 .
O9 Th1 Th2 O5 -176.0(4) 4_445 .
O10 Th1 Th2 O5 66.9(4) 1_545 .
Te1 Th1 Th2 O5 -149.8(2) 4_445 .
Te3 Th1 Th2 O5 33.7(2) 2_443 .
Th1 Th1 Th2 O5 117.7(2) 3_333 .
O1 Th1 Th2 O9 112.6(4) 2_453 4_445
O6 Th1 Th2 O9 -34.2(4) 4_445 4_445
O4 Th1 Th2 O9 123.0(6) . 4_445
O6 Th1 Th2 O9 -117.1(5) 2_443 4_445
O2 Th1 Th2 O9 39.5(4) 4_445 4_445
O7 Th1 Th2 O9 -172.3(4) 2_443 4_445
O2 Th1 Th2 O9 28.1(6) 2_453 4_445
O10 Th1 Th2 O9 -117.1(5) 1_545 4_445
Te1 Th1 Th2 O9 26.2(4) 4_445 4_445
Te3 Th1 Th2 O9 -150.2(4) 2_443 4_445
Th1 Th1 Th2 O9 -66.3(4) 3_333 4_445
O1 Th1 Th2 O4 -10.4(5) 2_453 .
O6 Th1 Th2 O4 -157.2(4) 4_445 .
O6 Th1 Th2 O4 119.9(5) 2_443 .
O2 Th1 Th2 O4 -83.5(4) 4_445 .
O7 Th1 Th2 O4 64.7(4) 2_443 .
O2 Th1 Th2 O4 -94.9(6) 2_453 .
O9 Th1 Th2 O4 -123.0(5) 4_445 .
O10 Th1 Th2 O4 119.9(5) 1_545 .
Te1 Th1 Th2 O4 -96.8(4) 4_445 .
Te3 Th1 Th2 O4 86.8(4) 2_443 .
Th1 Th1 Th2 O4 170.7(4) 3_333 .
O1 Th1 Th2 O11 11.1(3) 2_453 .
O6 Th1 Th2 O11 -135.7(3) 4_445 .
O4 Th1 Th2 O11 21.4(4) . .
O6 Th1 Th2 O11 141.4(4) 2_443 .
O2 Th1 Th2 O11 -62.1(4) 4_445 .
O7 Th1 Th2 O11 86.2(3) 2_443 .
O2 Th1 Th2 O11 -73.5(5) 2_453 .
O9 Th1 Th2 O11 -101.6(4) 4_445 .
O10 Th1 Th2 O11 141.4(4) 1_545 .
Te1 Th1 Th2 O11 -75.4(2) 4_445 .
Te3 Th1 Th2 O11 108.2(2) 2_443 .
Th1 Th1 Th2 O11 -167.9(2) 3_333 .
O1 Th1 Th2 O5 -146.2(4) 2_453 3_434
O6 Th1 Th2 O5 67.0(4) 4_445 3_434
O4 Th1 Th2 O5 -135.8(5) . 3_434
O6 Th1 Th2 O5 -15.9(5) 2_443 3_434
O2 Th1 Th2 O5 140.7(4) 4_445 3_434
O7 Th1 Th2 O5 -71.1(4) 2_443 3_434
O2 Th1 Th2 O5 129.3(6) 2_453 3_434
O9 Th1 Th2 O5 101.2(5) 4_445 3_434
O10 Th1 Th2 O5 -15.9(4) 1_545 3_434
Te1 Th1 Th2 O5 127.4(3) 4_445 3_434
Te3 Th1 Th2 O5 -49.0(3) 2_443 3_434
Th1 Th1 Th2 O5 34.9(3) 3_333 3_434
O1 Th1 Th2 O10 -130.3(4) 2_453 1_545
O6 Th1 Th2 O10 82.9(4) 4_445 1_545
O4 Th1 Th2 O10 -119.9(5) . 1_545
O6 Th1 Th2 O10 0.0(4) 2_443 1_545
O2 Th1 Th2 O10 156.5(4) 4_445 1_545
O7 Th1 Th2 O10 -55.2(4) 2_443 1_545
O2 Th1 Th2 O10 145.1(6) 2_453 1_545
O9 Th1 Th2 O10 117.1(5) 4_445 1_545
Te1 Th1 Th2 O10 143.3(3) 4_445 1_545
Te3 Th1 Th2 O10 -33.2(3) 2_443 1_545
Th1 Th1 Th2 O10 50.8(3) 3_333 1_545
O1 Th1 Th2 O3 160.6(3) 2_453 3_434
O6 Th1 Th2 O3 13.8(3) 4_445 3_434
O4 Th1 Th2 O3 170.9(4) . 3_434
O6 Th1 Th2 O3 -69.1(4) 2_443 3_434
O2 Th1 Th2 O3 87.4(3) 4_445 3_434
O7 Th1 Th2 O3 -124.4(4) 2_443 3_434
O2 Th1 Th2 O3 76.0(5) 2_453 3_434
O9 Th1 Th2 O3 47.9(4) 4_445 3_434
O10 Th1 Th2 O3 -69.1(4) 1_545 3_434
Te1 Th1 Th2 O3 74.1(2) 4_445 3_434
Te3 Th1 Th2 O3 -102.3(2) 2_443 3_434
Th1 Th1 Th2 O3 -18.4(2) 3_333 3_434
O1 Th1 Th2 Te2 6.8(3) 2_453 .
O6 Th1 Th2 Te2 -140.0(2) 4_445 .
O4 Th1 Th2 Te2 17.1(4) . .
O6 Th1 Th2 Te2 137.1(3) 2_443 .
O2 Th1 Th2 Te2 -66.4(2) 4_445 .
O7 Th1 Th2 Te2 81.8(2) 2_443 .
O2 Th1 Th2 Te2 -77.8(5) 2_453 .
O9 Th1 Th2 Te2 -105.9(4) 4_445 .
O10 Th1 Th2 Te2 137.1(3) 1_545 .
Te1 Th1 Th2 Te2 -79.69(3) 4_445 .
Te3 Th1 Th2 Te2 103.88(3) 2_443 .
Th1 Th1 Th2 Te2 -172.19(4) 3_333 .
O1 Th1 Th2 Th2 -97.7(3) 2_453 3_434
O6 Th1 Th2 Th2 115.5(2) 4_445 3_434
O4 Th1 Th2 Th2 -87.3(4) . 3_434
O6 Th1 Th2 Th2 32.6(3) 2_443 3_434
O2 Th1 Th2 Th2 -170.9(2) 4_445 3_434
O7 Th1 Th2 Th2 -22.6(2) 2_443 3_434
O2 Th1 Th2 Th2 177.7(5) 2_453 3_434
O9 Th1 Th2 Th2 149.7(4) 4_445 3_434
O10 Th1 Th2 Th2 32.6(3) 1_545 3_434
Te1 Th1 Th2 Th2 175.85(4) 4_445 3_434
Te3 Th1 Th2 Th2 -0.58(4) 2_443 3_434
Th1 Th1 Th2 Th2 83.35(4) 3_333 3_434
O8 Th2 Te2 O4 -126.5(5) 3_444 .
O11 Th2 Te2 O4 157.0(5) 3_444 .
O5 Th2 Te2 O4 88.1(5) . .
O9 Th2 Te2 O4 -58.6(5) 4_445 .
O11 Th2 Te2 O4 168.4(6) . .
O5 Th2 Te2 O4 117.3(6) 3_434 .
O10 Th2 Te2 O4 6.5(5) 1_545 .
O3 Th2 Te2 O4 -75.8(6) 3_434 .
Th2 Th2 Te2 O4 97.9(4) 3_434 .
Th1 Th2 Te2 O4 -20.0(4) . .
O8 Th2 Te2 O11 65.1(5) 3_444 .
O11 Th2 Te2 O11 -11.4(7) 3_444 .
O5 Th2 Te2 O11 -80.3(5) . .
O9 Th2 Te2 O11 132.9(5) 4_445 .
O4 Th2 Te2 O11 -168.4(6) . .
O5 Th2 Te2 O11 -51.2(6) 3_434 .
O10 Th2 Te2 O11 -162.0(5) 1_545 .
O3 Th2 Te2 O11 115.8(6) 3_434 .
Th2 Th2 Te2 O11 -70.6(4) 3_434 .
Th1 Th2 Te2 O11 171.6(4) . .
O8 Th2 Te2 O10 -24.2(3) 3_444 .
O11 Th2 Te2 O10 -100.7(3) 3_444 .
O5 Th2 Te2 O10 -169.6(3) . .
O9 Th2 Te2 O10 43.7(3) 4_445 .
O4 Th2 Te2 O10 102.3(5) . .
O11 Th2 Te2 O10 -89.3(5) . .
O5 Th2 Te2 O10 -140.5(5) 3_434 .
O10 Th2 Te2 O10 108.8(4) 1_545 .
O3 Th2 Te2 O10 26.5(5) 3_434 .
Th2 Th2 Te2 O10 -159.8(2) 3_434 .
Th1 Th2 Te2 O10 82.3(2) . .
O8 Th2 Te2 O7 148.2(3) 3_444 .
O11 Th2 Te2 O7 71.7(3) 3_444 .
O5 Th2 Te2 O7 2.8(3) . .
O9 Th2 Te2 O7 -144.0(3) 4_445 .
O4 Th2 Te2 O7 -85.4(5) . .
O11 Th2 Te2 O7 83.1(5) . .
O5 Th2 Te2 O7 31.9(5) 3_434 .
O10 Th2 Te2 O7 -78.9(3) 1_545 .
O3 Th2 Te2 O7 -161.1(5) 3_434 .
Th2 Th2 Te2 O7 12.5(2) 3_434 .
Th1 Th2 Te2 O7 -105.3(2) . .
O8 Te3 O1 Th1 -46(3) . 2_443
O7 Te3 O1 Th1 126.1(11) . 2_443
O5 Te3 O1 Th1 -134.1(11) . 2_443
O6 Te3 O1 Th1 42.2(11) . 2_443
O3 Te3 O1 Th1 -53.8(11) . 2_443
Th1 Te3 O1 Th1 83.4(11) 2_453 2_443
O9 Te1 O2 Th1 3.6(4) . 4_646
O3 Te1 O2 Th1 94.0(4) . 4_646
O9 Te1 O2 Th1 -142.3(6) . 2_443
O3 Te1 O2 Th1 -51.9(6) . 2_443
Th1 Te1 O2 Th1 -145.9(8) 4_646 2_443
O9 Te1 O3 Te3 61.4(6) . .
O2 Te1 O3 Te3 -28.8(7) . .
Th1 Te1 O3 Te3 15.8(6) 4_646 .
O9 Te1 O3 Th2 -144.8(5) . 3_434
O2 Te1 O3 Th2 125.1(5) . 3_434
Th1 Te1 O3 Th2 169.6(4) 4_646 3_434
O1 Te3 O3 Te1 66.2(6) . .
O8 Te3 O3 Te1 -112.7(7) . .
O7 Te3 O3 Te1 64(15) . .
O5 Te3 O3 Te1 154.7(7) . .
O6 Te3 O3 Te1 -25.3(7) . .
Th1 Te3 O3 Te1 -21.8(8) 2_453 .
O1 Te3 O3 Th2 -91.1(4) . 3_434
O8 Te3 O3 Th2 90.1(4) . 3_434
O7 Te3 O3 Th2 -93(15) . 3_434
O5 Te3 O3 Th2 -2.5(4) . 3_434
O6 Te3 O3 Th2 177.5(4) . 3_434
Th1 Te3 O3 Th2 -179.01(4) 2_453 3_434
O11 Te2 O4 Th1 144.8(7) . .
O10 Te2 O4 Th1 56.3(7) . .
O7 Te2 O4 Th1 -131.4(6) . .
Th2 Te2 O4 Th1 137.0(9) . .
O11 Te2 O4 Th2 7.9(4) . .
O10 Te2 O4 Th2 -80.7(4) . .
O7 Te2 O4 Th2 91.7(4) . .
O1 Th1 O4 Te2 32.5(6) 2_453 .
O6 Th1 O4 Te2 -104.9(7) 4_445 .
O6 Th1 O4 Te2 113.8(7) 2_443 .
O2 Th1 O4 Te2 -42.1(6) 4_445 .
O7 Th1 O4 Te2 107.3(7) 2_443 .
O2 Th1 O4 Te2 -0.5(9) 2_453 .
O9 Th1 O4 Te2 -102.4(7) 4_445 .
O10 Th1 O4 Te2 -174.7(7) 1_545 .
Te1 Th1 O4 Te2 -69.9(6) 4_445 .
Te3 Th1 O4 Te2 110.8(6) 2_443 .
Th1 Th1 O4 Te2 -163.6(3) 3_333 .
O1 Th1 O4 Th2 169.4(5) 2_453 .
O6 Th1 O4 Th2 32.0(6) 4_445 .
O6 Th1 O4 Th2 -109.3(5) 2_443 .
O2 Th1 O4 Th2 94.9(4) 4_445 .
O7 Th1 O4 Th2 -115.7(4) 2_443 .
O2 Th1 O4 Th2 136.5(4) 2_453 .
O9 Th1 O4 Th2 34.6(3) 4_445 .
O10 Th1 O4 Th2 -37.8(3) 1_545 .
Te1 Th1 O4 Th2 67.0(3) 4_445 .
Te3 Th1 O4 Th2 -112.2(3) 2_443 .
Th1 Th1 O4 Th2 -26.7(11) 3_333 .
O8 Th2 O4 Te2 57.0(5) 3_444 .
O11 Th2 O4 Te2 -26.9(6) 3_444 .
O5 Th2 O4 Te2 -85.1(4) . .
O9 Th2 O4 Te2 112.3(5) 4_445 .
O11 Th2 O4 Te2 -6.8(4) . .
O5 Th2 O4 Te2 -121.3(6) 3_434 .
O10 Th2 O4 Te2 -172.8(5) 1_545 .
O3 Th2 O4 Te2 136.3(4) 3_434 .
Th2 Th2 O4 Te2 -97.5(4) 3_434 .
Th1 Th2 O4 Te2 148.5(7) . .
O8 Th2 O4 Th1 -91.4(4) 3_444 .
O11 Th2 O4 Th1 -175.3(3) 3_444 .
O5 Th2 O4 Th1 126.4(4) . .
O9 Th2 O4 Th1 -36.2(4) 4_445 .
O11 Th2 O4 Th1 -155.3(5) . .
O5 Th2 O4 Th1 90.2(7) 3_434 .
O10 Th2 O4 Th1 38.7(3) 1_545 .
O3 Th2 O4 Th1 -12.1(6) 3_434 .
Te2 Th2 O4 Th1 -148.5(7) . .
Th2 Th2 O4 Th1 114.1(3) 3_434 .
O1 Te3 O5 Th2 -125.0(7) . .
O8 Te3 O5 Th2 63.5(7) . .
O7 Te3 O5 Th2 -33.7(7) . .
O6 Te3 O5 Th2 148(4) . .
O3 Te3 O5 Th2 147.6(7) . .
Th1 Te3 O5 Th2 -36.3(9) 2_453 .
O1 Te3 O5 Th2 90.2(5) . 3_434
O8 Te3 O5 Th2 -81.4(5) . 3_434
O7 Te3 O5 Th2 -178.5(4) . 3_434
O6 Te3 O5 Th2 3(5) . 3_434
O3 Te3 O5 Th2 2.7(4) . 3_434
Th1 Te3 O5 Th2 178.81(4) 2_453 3_434
O8 Th2 O5 Te3 -52.1(10) 3_444 .
O11 Th2 O5 Te3 -79.1(7) 3_444 .
O9 Th2 O5 Te3 74.1(8) 4_445 .
O4 Th2 O5 Te3 49.7(7) . .
O11 Th2 O5 Te3 -12.9(6) . .
O5 Th2 O5 Te3 -147.5(9) 3_434 .
O10 Th2 O5 Te3 115.2(7) 1_545 .
O3 Th2 O5 Te3 -172.7(5) 3_434 .
Te2 Th2 O5 Te3 19.0(6) . .
Th2 Th2 O5 Te3 -147.5(9) 3_434 .
Th1 Th2 O5 Te3 78.0(7) . .
O8 Th2 O5 Th2 95.4(6) 3_444 3_434
O11 Th2 O5 Th2 68.4(3) 3_444 3_434
O9 Th2 O5 Th2 -138.4(4) 4_445 3_434
O4 Th2 O5 Th2 -162.8(4) . 3_434
O11 Th2 O5 Th2 134.6(4) . 3_434
O5 Th2 O5 Th2 0.0 3_434 3_434
O10 Th2 O5 Th2 -97.3(3) 1_545 3_434
O3 Th2 O5 Th2 -25.2(5) 3_434 3_434
Te2 Th2 O5 Th2 166.4(3) . 3_434
Th1 Th2 O5 Th2 -134.5(2) . 3_434
O1 Te3 O6 Th1 -54.0(8) . 4_646
O8 Te3 O6 Th1 117.5(8) . 4_646
O7 Te3 O6 Th1 -145.5(8) . 4_646
O5 Te3 O6 Th1 33(5) . 4_646
O3 Te3 O6 Th1 33.3(8) . 4_646
Th1 Te3 O6 Th1 -143.1(10) 2_453 4_646
O1 Te3 O6 Th1 89.1(4) . 2_453
O8 Te3 O6 Th1 -99.4(4) . 2_453
O7 Te3 O6 Th1 -2.4(4) . 2_453
O5 Te3 O6 Th1 176(5) . 2_453
O3 Te3 O6 Th1 176.4(4) . 2_453
O1 Te3 O7 Te2 122.5(6) . .
O8 Te3 O7 Te2 -58.7(6) . .
O5 Te3 O7 Te2 34.1(6) . .
O6 Te3 O7 Te2 -146.0(6) . .
O3 Te3 O7 Te2 125(15) . .
Th1 Te3 O7 Te2 -148.3(8) 2_453 .
O1 Te3 O7 Th1 -89.2(4) . 2_453
O8 Te3 O7 Th1 89.6(4) . 2_453
O5 Te3 O7 Th1 -177.6(4) . 2_453
O6 Te3 O7 Th1 2.3(4) . 2_453
O3 Te3 O7 Th1 -87(15) . 2_453
O4 Te2 O7 Te3 -66.1(6) . .
O11 Te2 O7 Te3 19.2(6) . .
O10 Te2 O7 Te3 46(3) . .
Th2 Te2 O7 Te3 -23.6(6) . .
O4 Te2 O7 Th1 148.2(5) . 2_453
O11 Te2 O7 Th1 -126.5(5) . 2_453
O10 Te2 O7 Th1 -100(3) . 2_453
Th2 Te2 O7 Th1 -169.4(4) . 2_453
O1 Te3 O8 Th2 -143(2) . 3_444
O7 Te3 O8 Th2 44.9(9) . 3_444
O5 Te3 O8 Th2 -55.2(8) . 3_444
O6 Te3 O8 Th2 128.6(8) . 3_444
O3 Te3 O8 Th2 -135.2(8) . 3_444
Th1 Te3 O8 Th2 87.8(8) 2_453 3_444
O2 Te1 O9 Th2 -119.6(6) . 4_646
O3 Te1 O9 Th2 144.3(5) . 4_646
Th1 Te1 O9 Th2 -116.2(6) 4_646 4_646
O2 Te1 O9 Th1 -3.5(4) . 4_646
O3 Te1 O9 Th1 -99.5(4) . 4_646
O4 Te2 O10 Th2 136.5(4) . 1_565
O11 Te2 O10 Th2 51.9(4) . 1_565
O7 Te2 O10 Th2 26(3) . 1_565
Th2 Te2 O10 Th2 94.8(3) . 1_565
O4 Te2 O10 Th1 -110.5(5) . 1_565
O11 Te2 O10 Th1 164.9(5) . 1_565
O7 Te2 O10 Th1 139(2) . 1_565
Th2 Te2 O10 Th1 -152.2(4) . 1_565
O4 Te2 O11 Th2 156.0(7) . 3_444
O10 Te2 O11 Th2 -105.9(7) . 3_444
O7 Te2 O11 Th2 70.5(7) . 3_444
Th2 Te2 O11 Th2 163.8(10) . 3_444
O4 Te2 O11 Th2 -7.8(4) . .
O10 Te2 O11 Th2 90.3(4) . .
O7 Te2 O11 Th2 -93.3(4) . .
O8 Th2 O11 Te2 -111.3(5) 3_444 .
O11 Th2 O11 Te2 167.2(8) 3_444 .
O5 Th2 O11 Te2 91.6(4) . .
O9 Th2 O11 Te2 -46.8(5) 4_445 .
O4 Th2 O11 Te2 6.6(4) . .
O5 Th2 O11 Te2 152.6(4) 3_434 .
O10 Th2 O11 Te2 21.8(6) 1_545 .
O3 Th2 O11 Te2 -116.6(5) 3_434 .
Th2 Th2 O11 Te2 119.8(4) 3_434 .
Th1 Th2 O11 Te2 -7.5(4) . .
O8 Th2 O11 Th2 81.5(4) 3_444 3_444
O11 Th2 O11 Th2 0.0 3_444 3_444
O5 Th2 O11 Th2 -75.5(4) . 3_444
O9 Th2 O11 Th2 146.1(4) 4_445 3_444
O4 Th2 O11 Th2 -160.6(6) . 3_444
O5 Th2 O11 Th2 -14.6(6) 3_434 3_444
O10 Th2 O11 Th2 -145.4(4) 1_545 3_444
O3 Th2 O11 Th2 76.2(7) 3_434 3_444
Te2 Th2 O11 Th2 -167.2(8) . 3_444
Th2 Th2 O11 Th2 -47.3(4) 3_434 3_444
Th1 Th2 O11 Th2 -174.6(4) . 3_444
